data_2211052
loop_
_publ_author_name
'    Ma\/lecka,  Magdalena'
'    Budzisz, El\.zbieta '

_publ_section_title
;
 3-[(1-Benzylamino)ethylidene]-2<i>H</i>-chromene-2,4(3<i>H</i>)-dione
;
_journal_coeditor_code HK2133
_journal_issue 11
_journal_name_full 'Acta Crystallographica Section E'
_journal_page_first o5058
_journal_page_last o5060
_journal_paper_doi 10.1107/S1600536806041511
_journal_volume 62
_journal_year 2006
_chemical_formula_iupac 'C18 H15 N O3'
_chemical_formula_moiety 'C18 H15 N O3'
_chemical_formula_sum 'C18 H15 N O3'
_chemical_formula_weight 293.32
_chemical_name_systematic
;
3-[(1-Benzylamino)ethylidene]-2H-chromene-2,4(3H)-dione
;
_space_group_IT_number 2
_symmetry_cell_setting triclinic
_symmetry_space_group_name_Hall '-P 1'
_symmetry_space_group_name_H-M 'P -1'
_atom_sites_solution_hydrogens geom
_atom_sites_solution_primary direct
_atom_sites_solution_secondary difmap
_audit_creation_method SHELXL-97
_cell_angle_alpha 81.60(2)
_cell_angle_beta 85.35(2)
_cell_angle_gamma 66.75(2)
_cell_formula_units_Z 2
_cell_length_a 8.385(2)
_cell_length_b 9.403(2)
_cell_length_c 9.871(2)
_cell_measurement_reflns_used 894
_cell_measurement_temperature 193(2)
_cell_measurement_theta_max 26.2
_cell_measurement_theta_min 2.7
_cell_volume 707.2(3)
_computing_cell_refinement 'WIN-CELL in X-AREA'
_computing_data_collection 'WIN-XPOSE in X-AREA (Stoe & Cie, 2000)'
_computing_data_reduction 'WIN-INTEGRATE in X-AREA'
_computing_molecular_graphics 'PLATON (Spek, 2003)'
_computing_publication_material 'PARST97 (Nardelli, 1996)'
_computing_structure_refinement 'SHELXL97 (Sheldrick, 1997)'
_computing_structure_solution 'SHELXS97 (Sheldrick, 1997)'
_diffrn_ambient_temperature 193(2)
_diffrn_detector_area_resol_mean 150
_diffrn_measured_fraction_theta_full 0.944
_diffrn_measured_fraction_theta_max 0.928
_diffrn_measurement_device_type 'Stoe IPDS-II'
_diffrn_measurement_method \f
_diffrn_radiation_monochromator graphite
_diffrn_radiation_source 'fine-focus sealed tube'
_diffrn_radiation_type MoK\a
_diffrn_radiation_wavelength 0.71073
_diffrn_reflns_av_R_equivalents 0.0635
_diffrn_reflns_av_sigmaI/netI 0.0510
_diffrn_reflns_limit_h_max 10
_diffrn_reflns_limit_h_min -10
_diffrn_reflns_limit_k_max 11
_diffrn_reflns_limit_k_min -11
_diffrn_reflns_limit_l_max 12
_diffrn_reflns_limit_l_min -12
_diffrn_reflns_number 7530
_diffrn_reflns_theta_full 25.00
_diffrn_reflns_theta_max 26.25
_diffrn_reflns_theta_min 2.09
_diffrn_standards_number 0
_exptl_absorpt_coefficient_mu 0.094
_exptl_absorpt_correction_type none
_exptl_crystal_colour colorless
_exptl_crystal_density_diffrn 1.378
_exptl_crystal_density_method 'not measured'
_exptl_crystal_description block
_exptl_crystal_F_000 308
_exptl_crystal_size_max 0.53
_exptl_crystal_size_mid 0.45
_exptl_crystal_size_min 0.45
_refine_diff_density_max 0.154
_refine_diff_density_min -0.182
_refine_ls_extinction_method none
_refine_ls_goodness_of_fit_ref 0.993
_refine_ls_hydrogen_treatment constr
_refine_ls_matrix_type full
_refine_ls_number_parameters 200
_refine_ls_number_reflns 2659
_refine_ls_number_restraints 0
_refine_ls_restrained_S_all 0.993
_refine_ls_R_factor_all 0.0563
_refine_ls_R_factor_gt 0.0392
_refine_ls_shift/su_max 0.001
_refine_ls_shift/su_mean 0.000
_refine_ls_structure_factor_coef Fsqd
_refine_ls_weighting_details 'calc w=1/[\s^2^(Fo^2^)+(0.065P)^2^] where P=(Fo^2^+2Fc^2^)/3'
_refine_ls_weighting_scheme calc
_refine_ls_wR_factor_gt 0.1037
_refine_ls_wR_factor_ref 0.1101
_reflns_number_gt 1910
_reflns_number_total 2659
_reflns_threshold_expression I>2\s(I)
_cod_data_source_file hk2133.cif
_cod_data_source_block I
_cod_original_cell_volume 707.1(3)
_cod_database_code 2211052
_cod_database_fobs_code 2211052

loop_
_symmetry_equiv_pos_as_xyz
'x, y, z'
'-x, -y, -z'

loop_
_atom_site_type_symbol
_atom_site_label
_atom_site_fract_x
_atom_site_fract_y
_atom_site_fract_z
_atom_site_U_iso_or_equiv
_atom_site_adp_type
_atom_site_calc_flag
_atom_site_refinement_flags
_atom_site_occupancy
O O1 0.06317(13) 0.29380(11) 1.20970(9) 0.0347(3) Uani d . 1
C C3 0.24242(18) 0.21866(15) 1.00482(13) 0.0300(3) Uani d . 1
O O4 0.36679(14) 0.39510(11) 0.89615(10) 0.0372(3) Uani d . 1
N N32 0.40595(15) 0.14402(13) 0.80209(11) 0.0328(3) Uani d . 1
H H32 0.4237 0.2282 0.8012 0.039 Uiso calc R 1
O O2 0.09519(14) 0.07399(11) 1.14150(10) 0.0389(3) Uani d . 1
C C10 0.19424(18) 0.46657(15) 1.09428(13) 0.0306(3) Uani d . 1
C C9 0.09226(19) 0.42884(15) 1.19914(14) 0.0314(3) Uani d . 1
C C311 0.2868(2) -0.03957(17) 0.91521(15) 0.0367(3) Uani d . 1
H H31C 0.3528 -0.0978 0.8432 0.055 Uiso calc R 1
H H31B 0.1658 -0.0171 0.9060 0.055 Uiso calc R 1
H H31A 0.3248 -0.0998 1.0023 0.055 Uiso calc R 1
C C4 0.27465(19) 0.35958(16) 0.99045(13) 0.0309(3) Uani d . 1
C C8 0.0137(2) 0.52555(16) 1.29998(14) 0.0364(4) Uani d . 1
H H8 -0.0548 0.4987 1.3695 0.044 Uiso calc R 1
C C6 0.1423(2) 0.70305(16) 1.19065(15) 0.0394(4) Uani d . 1
H H6 0.1593 0.7954 1.1882 0.047 Uiso calc R 1
C C2 0.13324(19) 0.18661(16) 1.11615(13) 0.0311(3) Uani d . 1
C C7 0.0400(2) 0.66227(17) 1.29447(15) 0.0393(4) Uani d . 1
H H7 -0.0115 0.7281 1.3612 0.047 Uiso calc R 1
C C31 0.31298(18) 0.10978(15) 0.90596(13) 0.0307(3) Uani d . 1
C C5 0.2185(2) 0.60584(16) 1.09127(14) 0.0353(3) Uani d . 1
H H5 0.2866 0.6332 1.0217 0.042 Uiso calc R 1
C C33 0.4821(2) 0.05289(17) 0.68793(14) 0.0378(4) Uani d . 1
H H33B 0.3954 0.0250 0.6522 0.045 Uiso calc R 1
H H33A 0.5776 -0.0427 0.7204 0.045 Uiso calc R 1
C C331 0.5471(2) 0.14451(16) 0.57560(14) 0.0346(3) Uani d . 1
C C332 0.4312(2) 0.27368(18) 0.49745(15) 0.0429(4) Uani d . 1
H H332 0.3126 0.3052 0.5163 0.052 Uiso calc R 1
C C336 0.7220(2) 0.09983(19) 0.54473(15) 0.0449(4) Uani d . 1
H H336 0.8015 0.0145 0.5967 0.054 Uiso calc R 1
C C334 0.6652(2) 0.30889(19) 0.36051(15) 0.0435(4) Uani d . 1
H H334 0.7048 0.3630 0.2885 0.052 Uiso calc R 1
C C333 0.4907(2) 0.35618(18) 0.39147(16) 0.0458(4) Uani d . 1
H H333 0.4120 0.4438 0.3412 0.055 Uiso calc R 1
C C335 0.7809(2) 0.1805(2) 0.43708(16) 0.0516(5) Uani d . 1
H H335 0.8993 0.1478 0.4165 0.062 Uiso calc R 1

loop_
_atom_site_aniso_label
_atom_site_aniso_U_11
_atom_site_aniso_U_22
_atom_site_aniso_U_33
_atom_site_aniso_U_12
_atom_site_aniso_U_13
_atom_site_aniso_U_23
O1 0.0426(6) 0.0329(5) 0.0331(5) -0.0199(5) 0.0084(4) -0.0076(4)
C3 0.0313(8) 0.0309(7) 0.0280(7) -0.0128(6) -0.0001(5) -0.0026(5)
O4 0.0453(6) 0.0371(5) 0.0336(5) -0.0224(5) 0.0080(4) -0.0041(4)
N32 0.0380(7) 0.0340(6) 0.0290(6) -0.0171(5) 0.0035(5) -0.0051(5)
O2 0.0492(7) 0.0351(5) 0.0382(6) -0.0238(5) 0.0095(5) -0.0065(4)
C10 0.0326(8) 0.0295(7) 0.0299(7) -0.0122(6) -0.0021(5) -0.0024(5)
C9 0.0348(8) 0.0285(7) 0.0319(7) -0.0134(6) -0.0016(6) -0.0033(5)
C311 0.0433(9) 0.0359(7) 0.0352(7) -0.0195(7) 0.0050(6) -0.0085(6)
C4 0.0327(8) 0.0326(7) 0.0278(7) -0.0140(6) -0.0015(5) -0.0006(5)
C8 0.0374(9) 0.0377(8) 0.0329(7) -0.0137(7) 0.0038(6) -0.0059(6)
C6 0.0457(10) 0.0308(7) 0.0432(8) -0.0159(7) -0.0030(7) -0.0054(6)
C2 0.0337(8) 0.0307(7) 0.0294(7) -0.0134(6) 0.0001(5) -0.0034(5)
C7 0.0415(9) 0.0360(8) 0.0399(8) -0.0126(7) 0.0003(6) -0.0114(6)
C31 0.0309(8) 0.0325(7) 0.0285(7) -0.0125(6) -0.0032(5) -0.0011(5)
C5 0.0389(9) 0.0339(7) 0.0341(7) -0.0162(6) -0.0008(6) -0.0013(6)
C33 0.0432(9) 0.0380(7) 0.0327(7) -0.0159(7) 0.0060(6) -0.0096(6)
C331 0.0402(9) 0.0364(7) 0.0278(7) -0.0147(6) 0.0022(6) -0.0080(5)
C332 0.0359(9) 0.0420(8) 0.0429(9) -0.0081(7) 0.0051(6) -0.0040(6)
C336 0.0368(9) 0.0517(9) 0.0388(8) -0.0125(7) -0.0012(6) 0.0037(7)
C334 0.0522(10) 0.0497(9) 0.0319(7) -0.0253(8) 0.0025(7) -0.0015(6)
C333 0.0494(10) 0.0397(8) 0.0404(8) -0.0113(7) 0.0005(7) 0.0010(6)
C335 0.0377(10) 0.0684(11) 0.0441(9) -0.0207(8) 0.0034(7) 0.0050(8)

loop_
_atom_type_symbol
_atom_type_description
_atom_type_scat_dispersion_real
_atom_type_scat_dispersion_imag
_atom_type_scat_source
C C 0.0030 0.0020 'International Tables Vol C Tables 4.2.6.8 and 6.1.1.4'
H H 0.0000 0.0000 'International Tables Vol C Tables 4.2.6.8 and 6.1.1.4'
N N 0.0060 0.0030 'International Tables Vol C Tables 4.2.6.8 and 6.1.1.4'
O O 0.0110 0.0060 'International Tables Vol C Tables 4.2.6.8 and 6.1.1.4'

loop_
_geom_angle_atom_site_label_1
_geom_angle_atom_site_label_2
_geom_angle_atom_site_label_3
_geom_angle
C9 O1 C2 122.40(11)
C31 C3 C4 120.60(12)
C31 C3 C2 118.77(12)
C4 C3 C2 120.60(12)
C31 N32 C33 126.43(13)
C31 N32 H32 116.8
C33 N32 H32 116.8
C9 C10 C5 118.41(13)
C9 C10 C4 119.57(13)
C5 C10 C4 122.02(13)
O1 C9 C10 121.91(12)
O1 C9 C8 116.22(13)
C10 C9 C8 121.87(13)
C31 C311 H31C 109.5
C31 C311 H31B 109.5
H31C C311 H31B 109.5
C31 C311 H31A 109.5
H31C C311 H31A 109.5
H31B C311 H31A 109.5
O4 C4 C3 123.93(13)
O4 C4 C10 118.90(13)
C3 C4 C10 117.16(12)
C7 C8 C9 118.46(14)
C7 C8 H8 120.8
C9 C8 H8 120.8
C5 C6 C7 119.67(14)
C5 C6 H6 120.2
C7 C6 H6 120.2
O2 C2 O1 113.58(12)
O2 C2 C3 128.06(13)
O1 C2 C3 118.35(12)
C8 C7 C6 120.99(14)
C8 C7 H7 119.5
C6 C7 H7 119.5
N32 C31 C3 117.97(13)
N32 C31 C311 118.49(12)
C3 C31 C311 123.54(13)
C6 C5 C10 120.60(14)
C6 C5 H5 119.7
C10 C5 H5 119.7
N32 C33 C331 110.79(12)
N32 C33 H33B 109.5
C331 C33 H33B 109.5
N32 C33 H33A 109.5
C331 C33 H33A 109.5
H33B C33 H33A 108.1
C336 C331 C332 118.39(14)
C336 C331 C33 121.01(13)
C332 C331 C33 120.57(14)
C333 C332 C331 120.68(15)
C333 C332 H332 119.7
C331 C332 H332 119.7
C331 C336 C335 120.85(14)
C331 C336 H336 119.6
C335 C336 H336 119.6
C333 C334 C335 119.41(15)
C333 C334 H334 120.3
C335 C334 H334 120.3
C334 C333 C332 120.29(14)
C334 C333 H333 119.9
C332 C333 H333 119.9
C334 C335 C336 120.36(16)
C334 C335 H335 119.8
C336 C335 H335 119.8

loop_
_geom_bond_atom_site_label_1
_geom_bond_atom_site_label_2
_geom_bond_distance
O1 C9 1.3727(17)
O1 C2 1.3894(16)
C3 C31 1.4389(19)
C3 C4 1.439(2)
C3 C2 1.4471(19)
O4 C4 1.2534(18)
N32 C31 1.3171(18)
N32 C33 1.4647(17)
N32 H32 0.8600
O2 C2 1.2092(17)
C10 C9 1.385(2)
C10 C5 1.398(2)
C10 C4 1.4733(19)
C9 C8 1.392(2)
C311 C31 1.494(2)
C311 H31C 0.9600
C311 H31B 0.9600
C311 H31A 0.9600
C8 C7 1.380(2)
C8 H8 0.9300
C6 C5 1.380(2)
C6 C7 1.391(2)
C6 H6 0.9300
C7 H7 0.9300
C5 H5 0.9300
C33 C331 1.504(2)
C33 H33B 0.9700
C33 H33A 0.9700
C331 C336 1.378(2)
C331 C332 1.389(2)
C332 C333 1.389(2)
C332 H332 0.9300
C336 C335 1.387(2)
C336 H336 0.9300
C334 C333 1.373(2)
C334 C335 1.378(2)
C334 H334 0.9300
C333 H333 0.9300
C335 H335 0.9300

loop_
_geom_hbond_atom_site_label_D
_geom_hbond_atom_site_label_H
_geom_hbond_atom_site_label_A
_geom_hbond_site_symmetry_A
_geom_hbond_distance_DH
_geom_hbond_distance_HA
_geom_hbond_distance_DA
_geom_hbond_angle_DHA
_geom_hbond_publ_flag
N32 H32 O4 . 0.86 1.83 2.554(2) 141 yes
C6 H6 O2 1_565 0.93 2.44 3.318(2) 158 yes
C334 H334 O4 2_666 0.93 2.60 3.420(2) 148 yes
C311 H31B O2 2_557 0.96 2.55 3.440(2) 156 yes
C333 H333 Cg2 1_551 0.93 2.72 3.528(2) 147 yes
C33 H33B Cg3 2_656 0.97 2.81 3.572(2) 136 yes

loop_
_cod_related_entry_id
_cod_related_entry_database
_cod_related_entry_code
1 ChemSpider 30655089
